data_2213768
loop_
_publ_author_name
'Yuan, Wen-Bing'
'Xu, Hong-Wu'
'Li, Jin-Xia'
'Liu, Min'
'Zhang, Qi'

_publ_section_title
;
 Bis[2,4-dibromo-6-(cyclopropyliminomethyl)phenolato]zinc(II)
;
_journal_coeditor_code FJ2029
_journal_issue 6
_journal_name_full 'Acta Crystallographica Section E'
_journal_page_first m1702
_journal_page_last m1702
_journal_paper_doi 10.1107/S1600536807023136
_journal_volume 63
_journal_year 2007
_chemical_formula_iupac '[Zn (C10 H8 Br2 N O)2]'
_chemical_formula_moiety 'Zn, 2(C10 H8 Br2 N O)'
_chemical_formula_sum 'C20 H16 Br4 N2 O2 Zn'
_chemical_formula_weight 701.36
_chemical_name_systematic
;
Bis[2,4-dibromo-6-(cyclopropyliminomethyl)phenolato]zinc(II)
;
_space_group_IT_number 2
_symmetry_cell_setting triclinic
_symmetry_space_group_name_Hall '-P 1'
_symmetry_space_group_name_H-M 'P -1'
_atom_sites_solution_hydrogens geom
_atom_sites_solution_primary direct
_atom_sites_solution_secondary difmap
_audit_creation_method SHELXL-97
_cell_angle_alpha 78.34(3)
_cell_angle_beta 82.49(2)
_cell_angle_gamma 72.24(3)
_cell_formula_units_Z 2
_cell_length_a 7.5490(15)
_cell_length_b 9.883(2)
_cell_length_c 15.814(3)
_cell_measurement_reflns_used 3389
_cell_measurement_temperature 298(2)
_cell_measurement_theta_max 26.0
_cell_measurement_theta_min 2.2
_cell_volume 1097.4(4)
_computing_cell_refinement 'SAINT (Bruker, 1998)'
_computing_data_collection 'SMART (Bruker, 1998)'
_computing_data_reduction 'SAINT (Bruker, 1998)'
_computing_molecular_graphics 'SHELXTL (Bruker, 1997)'
_computing_publication_material SHELXTL
_computing_structure_refinement 'SHELXL-97 (Sheldrick, 1997)'
_computing_structure_solution 'SHELXS-97 (Sheldrick, 1997)'
_diffrn_ambient_temperature 298(2)
_diffrn_measured_fraction_theta_full 0.980
_diffrn_measured_fraction_theta_max 0.980
_diffrn_measurement_device_type 'Bruker SMART 1000 CCD area detector'
_diffrn_measurement_method '\w scans'
_diffrn_radiation_monochromator graphite
_diffrn_radiation_source 'fine-focus sealed tube'
_diffrn_radiation_type MoK\a
_diffrn_radiation_wavelength 0.71073
_diffrn_reflns_av_R_equivalents 0.0307
_diffrn_reflns_av_sigmaI/netI 0.0446
_diffrn_reflns_limit_h_max 9
_diffrn_reflns_limit_h_min -9
_diffrn_reflns_limit_k_max 12
_diffrn_reflns_limit_k_min -12
_diffrn_reflns_limit_l_max 20
_diffrn_reflns_limit_l_min -20
_diffrn_reflns_number 12652
_diffrn_reflns_theta_full 27.50
_diffrn_reflns_theta_max 27.50
_diffrn_reflns_theta_min 1.32
_diffrn_standards_number 0
_exptl_absorpt_coefficient_mu 8.420
_exptl_absorpt_correction_T_max 0.187
_exptl_absorpt_correction_T_min 0.182
_exptl_absorpt_correction_type multi-scan
_exptl_absorpt_process_details '(SADABS; Sheldrick, 1996)'
_exptl_crystal_colour colorless
_exptl_crystal_density_diffrn 2.122
_exptl_crystal_density_method 'not measured'
_exptl_crystal_description block
_exptl_crystal_F_000 672
_exptl_crystal_size_max 0.21
_exptl_crystal_size_mid 0.20
_exptl_crystal_size_min 0.20
_refine_diff_density_max 0.649
_refine_diff_density_min -0.727
_refine_ls_extinction_method none
_refine_ls_goodness_of_fit_ref 1.038
_refine_ls_hydrogen_treatment constr
_refine_ls_matrix_type full
_refine_ls_number_parameters 262
_refine_ls_number_reflns 4962
_refine_ls_number_restraints 0
_refine_ls_restrained_S_all 1.038
_refine_ls_R_factor_all 0.0541
_refine_ls_R_factor_gt 0.0367
_refine_ls_shift/su_max 0.000
_refine_ls_shift/su_mean 0.000
_refine_ls_structure_factor_coef Fsqd
_refine_ls_weighting_details 'calc w=1/[\s^2^(Fo^2^)+(0.0384P)^2^+0.0662P] where P=(Fo^2^+2Fc^2^)/3'
_refine_ls_weighting_scheme calc
_refine_ls_wR_factor_gt 0.0795
_refine_ls_wR_factor_ref 0.0862
_reflns_number_gt 3772
_reflns_number_total 4962
_reflns_threshold_expression I>2\s(I)
_cod_data_source_file fj2029.cif
_cod_data_source_block I
_cod_depositor_comments
;
The following automatic conversions were performed:
'_symmetry_cell_setting' value 'Triclinic' changed to 'triclinic'
according to '/home/saulius/struct/CIF-dictionaries/cif_core.dic'
dictionary named 'cif_core.dic' version 2.4.1 from 2010-06-29.

Automatic conversion script
Id: cif_fix_enum 1527 2010-12-29 10:47:43Z saulius 

The following automatic conversions were performed:

'_symmetry_cell_setting' value 'Triclinic' changed to 'triclinic'
according to /home/saulius/struct/CIF-dictionaries/cif_core.dic
dictionary named 'cif_core.dic' version 2.4.1 from 2010-06-29.

Automatic conversion script
Id: cif_fix_values 1715 2011-07-08 13:25:40Z adriana 
;
_cod_database_code 2213768
_cod_database_fobs_code 2213768

loop_
_symmetry_equiv_pos_as_xyz
'x, y, z'
'-x, -y, -z'

loop_
_atom_site_type_symbol
_atom_site_label
_atom_site_fract_x
_atom_site_fract_y
_atom_site_fract_z
_atom_site_U_iso_or_equiv
_atom_site_adp_type
_atom_site_calc_flag
_atom_site_refinement_flags
_atom_site_occupancy
Zn Zn1 0.63891(6) 0.71541(4) 0.74530(2) 0.03400(12) Uani d . 1
Br Br1 0.26207(8) 0.94742(6) 0.97427(3) 0.07098(18) Uani d . 1
Br Br2 0.68209(6) 0.50762(5) 1.21708(2) 0.05179(13) Uani d . 1
Br Br3 0.27136(7) 0.65425(6) 0.53715(3) 0.05651(14) Uani d . 1
Br Br4 0.68691(6) 0.92573(4) 0.27077(2) 0.04488(12) Uani d . 1
O O1 0.5050(4) 0.7705(3) 0.84927(15) 0.0408(6) Uani d . 1
O O2 0.5105(3) 0.7210(3) 0.64830(14) 0.0390(6) Uani d . 1
N N1 0.7902(4) 0.5186(3) 0.80191(18) 0.0315(7) Uani d . 1
N N2 0.7973(4) 0.8430(3) 0.68016(18) 0.0346(7) Uani d . 1
C C1 0.6930(5) 0.5771(4) 0.9477(2) 0.0305(8) Uani d . 1
C C2 0.5521(5) 0.7084(4) 0.9267(2) 0.0313(8) Uani d . 1
C C3 0.4576(5) 0.7739(4) 0.9983(2) 0.0383(9) Uani d . 1
C C4 0.4982(5) 0.7182(4) 1.0822(2) 0.0395(9) Uani d . 1
H H4 0.4330 0.7660 1.1268 0.047 Uiso calc R 1
C C5 0.6371(5) 0.5904(4) 1.1000(2) 0.0367(9) Uani d . 1
C C6 0.7302(5) 0.5184(4) 1.0352(2) 0.0366(9) Uani d . 1
H H6 0.8191 0.4298 1.0485 0.044 Uiso calc R 1
C C7 0.7958(5) 0.4884(4) 0.8844(2) 0.0354(8) Uani d . 1
H H7 0.8751 0.3992 0.9063 0.042 Uiso calc R 1
C C8 0.9041(5) 0.4100(4) 0.7528(2) 0.0381(9) Uani d . 1
H H8 0.9931 0.3281 0.7853 0.046 Uiso calc R 1
C C9 0.9640(6) 0.4547(4) 0.6611(2) 0.0478(11) Uani d . 1
H H9A 0.9240 0.5566 0.6368 0.057 Uiso calc R 1
H H9B 1.0871 0.4028 0.6393 0.057 Uiso calc R 1
C C10 0.8206(6) 0.3770(5) 0.6822(3) 0.0512(11) Uani d . 1
H H10A 0.8559 0.2776 0.6735 0.061 Uiso calc R 1
H H10B 0.6928 0.4314 0.6709 0.061 Uiso calc R 1
C C11 0.6953(5) 0.8382(4) 0.5393(2) 0.0306(8) Uani d . 1
C C12 0.5560(5) 0.7659(4) 0.5682(2) 0.0313(8) Uani d . 1
C C13 0.4627(5) 0.7448(4) 0.5020(2) 0.0353(8) Uani d . 1
C C14 0.5031(5) 0.7891(4) 0.4152(2) 0.0355(8) Uani d . 1
H H14 0.4384 0.7728 0.3739 0.043 Uiso calc R 1
C C15 0.6398(5) 0.8575(4) 0.3902(2) 0.0344(8) Uani d . 1
C C16 0.7330(5) 0.8838(4) 0.4509(2) 0.0344(8) Uani d . 1
H H16 0.8226 0.9328 0.4332 0.041 Uiso calc R 1
C C17 0.7993(5) 0.8760(4) 0.5980(2) 0.0361(8) Uani d . 1
H H17 0.8776 0.9316 0.5719 0.043 Uiso calc R 1
C C18 0.9148(6) 0.8962(4) 0.7221(2) 0.0419(9) Uani d . 1
H H18 1.0079 0.9340 0.6837 0.050 Uiso calc R 1
C C19 0.9688(7) 0.8296(5) 0.8106(3) 0.0531(11) Uani d . 1
H H19A 0.9238 0.7485 0.8390 0.064 Uiso calc R 1
H H19B 1.0926 0.8241 0.8242 0.064 Uiso calc R 1
C C20 0.8322(7) 0.9723(5) 0.7968(3) 0.0592(12) Uani d . 1
H H20A 0.8720 1.0547 0.8017 0.071 Uiso calc R 1
H H20B 0.7031 0.9790 0.8165 0.071 Uiso calc R 1

loop_
_atom_site_aniso_label
_atom_site_aniso_U_11
_atom_site_aniso_U_22
_atom_site_aniso_U_33
_atom_site_aniso_U_12
_atom_site_aniso_U_13
_atom_site_aniso_U_23
Zn1 0.0398(3) 0.0374(2) 0.0239(2) -0.01177(19) -0.00172(17) -0.00263(17)
Br1 0.0755(4) 0.0668(3) 0.0449(3) 0.0230(3) -0.0076(2) -0.0167(2)
Br2 0.0531(3) 0.0735(3) 0.0269(2) -0.0183(2) -0.00901(17) -0.00014(19)
Br3 0.0553(3) 0.0854(4) 0.0435(2) -0.0439(3) -0.0016(2) -0.0088(2)
Br4 0.0519(3) 0.0523(3) 0.02541(19) -0.0129(2) -0.00125(16) 0.00065(16)
O1 0.0453(16) 0.0445(16) 0.0227(12) -0.0010(13) -0.0005(11) -0.0030(11)
O2 0.0416(15) 0.0552(17) 0.0236(13) -0.0246(13) -0.0013(11) 0.0014(11)
N1 0.0328(17) 0.0344(16) 0.0269(15) -0.0097(13) 0.0008(12) -0.0064(12)
N2 0.0398(18) 0.0368(17) 0.0291(16) -0.0136(14) -0.0036(13) -0.0052(13)
C1 0.0296(19) 0.0345(19) 0.0263(17) -0.0088(15) -0.0002(14) -0.0045(14)
C2 0.0309(19) 0.040(2) 0.0248(17) -0.0131(16) -0.0010(14) -0.0050(15)
C3 0.035(2) 0.040(2) 0.035(2) -0.0048(17) -0.0021(16) -0.0050(16)
C4 0.045(2) 0.053(2) 0.0255(18) -0.019(2) 0.0018(16) -0.0116(17)
C5 0.040(2) 0.050(2) 0.0258(18) -0.0207(19) -0.0097(16) -0.0008(16)
C6 0.038(2) 0.039(2) 0.033(2) -0.0118(17) -0.0072(16) -0.0022(16)
C7 0.035(2) 0.032(2) 0.037(2) -0.0090(16) -0.0040(16) -0.0038(16)
C8 0.038(2) 0.038(2) 0.037(2) -0.0055(17) -0.0017(16) -0.0115(16)
C9 0.054(3) 0.045(2) 0.041(2) -0.009(2) 0.0113(19) -0.0154(18)
C10 0.052(3) 0.056(3) 0.054(3) -0.015(2) -0.005(2) -0.027(2)
C11 0.031(2) 0.0312(19) 0.0289(18) -0.0081(15) -0.0053(15) -0.0036(14)
C12 0.032(2) 0.033(2) 0.0257(17) -0.0060(16) -0.0009(14) -0.0047(15)
C13 0.034(2) 0.037(2) 0.036(2) -0.0121(17) 0.0001(16) -0.0066(16)
C14 0.039(2) 0.039(2) 0.0295(19) -0.0097(17) -0.0057(16) -0.0087(16)
C15 0.035(2) 0.036(2) 0.0261(18) -0.0037(16) 0.0023(15) -0.0046(15)
C16 0.037(2) 0.034(2) 0.034(2) -0.0146(17) 0.0007(16) -0.0047(16)
C17 0.037(2) 0.040(2) 0.035(2) -0.0172(17) -0.0014(16) -0.0058(16)
C18 0.047(2) 0.051(2) 0.035(2) -0.024(2) -0.0004(17) -0.0103(17)
C19 0.064(3) 0.058(3) 0.047(2) -0.030(2) -0.021(2) -0.001(2)
C20 0.062(3) 0.065(3) 0.059(3) -0.018(3) -0.011(2) -0.028(2)

loop_
_atom_type_symbol
_atom_type_description
_atom_type_scat_dispersion_real
_atom_type_scat_dispersion_imag
_atom_type_scat_source
C C 0.0033 0.0016 'International Tables Vol C Tables 4.2.6.8 and 6.1.1.4'
H H 0.0000 0.0000 'International Tables Vol C Tables 4.2.6.8 and 6.1.1.4'
N N 0.0061 0.0033 'International Tables Vol C Tables 4.2.6.8 and 6.1.1.4'
O O 0.0106 0.0060 'International Tables Vol C Tables 4.2.6.8 and 6.1.1.4'
Zn Zn 0.2839 1.4301 'International Tables Vol C Tables 4.2.6.8 and 6.1.1.4'
Br Br -0.2901 2.4595 'International Tables Vol C Tables 4.2.6.8 and 6.1.1.4'

loop_
_geom_angle_atom_site_label_1
_geom_angle_atom_site_label_2
_geom_angle_atom_site_label_3
_geom_angle
O1 Zn1 O2 120.70(11)
O1 Zn1 N1 95.56(11)
O2 Zn1 N1 116.58(12)
O1 Zn1 N2 116.16(12)
O2 Zn1 N2 95.52(11)
N1 Zn1 N2 113.73(12)
C2 O1 Zn1 125.0(2)
C12 O2 Zn1 126.1(2)
C7 N1 C8 117.0(3)
C7 N1 Zn1 120.1(2)
C8 N1 Zn1 122.8(2)
C17 N2 C18 116.9(3)
C17 N2 Zn1 119.8(3)
C18 N2 Zn1 123.3(2)
C2 C1 C6 120.4(3)
C2 C1 C7 123.5(3)
C6 C1 C7 115.8(3)
O1 C2 C1 125.5(3)
O1 C2 C3 119.2(3)
C1 C2 C3 115.2(3)
C4 C3 C2 123.8(3)
C4 C3 Br1 119.1(3)
C2 C3 Br1 117.1(3)
C3 C4 C5 119.2(3)
C3 C4 H4 120.4
C5 C4 H4 120.4
C6 C5 C4 120.7(3)
C6 C5 Br2 120.2(3)
C4 C5 Br2 118.9(3)
C5 C6 C1 120.6(3)
C5 C6 H6 119.7
C1 C6 H6 119.7
N1 C7 C1 127.7(3)
N1 C7 H7 116.1
C1 C7 H7 116.1
N1 C8 C9 119.1(3)
N1 C8 C10 118.5(3)
C9 C8 C10 59.7(3)
N1 C8 H8 115.9
C9 C8 H8 115.9
C10 C8 H8 115.9
C10 C9 C8 60.2(3)
C10 C9 H9A 117.7
C8 C9 H9A 117.7
C10 C9 H9B 117.7
C8 C9 H9B 117.7
H9A C9 H9B 114.9
C9 C10 C8 60.0(3)
C9 C10 H10A 117.8
C8 C10 H10A 117.8
C9 C10 H10B 117.8
C8 C10 H10B 117.8
H10A C10 H10B 114.9
C16 C11 C12 120.7(3)
C16 C11 C17 116.0(3)
C12 C11 C17 123.3(3)
O2 C12 C13 119.5(3)
O2 C12 C11 125.0(3)
C13 C12 C11 115.4(3)
C14 C13 C12 123.2(3)
C14 C13 Br3 119.7(3)
C12 C13 Br3 117.1(3)
C15 C14 C13 119.5(3)
C15 C14 H14 120.3
C13 C14 H14 120.3
C16 C15 C14 120.4(3)
C16 C15 Br4 120.3(3)
C14 C15 Br4 119.2(3)
C15 C16 C11 120.9(3)
C15 C16 H16 119.5
C11 C16 H16 119.5
N2 C17 C11 128.7(3)
N2 C17 H17 115.7
C11 C17 H17 115.7
N2 C18 C19 120.8(3)
N2 C18 C20 118.8(4)
C19 C18 C20 59.2(3)
N2 C18 H18 115.5
C19 C18 H18 115.5
C20 C18 H18 115.5
C20 C19 C18 61.1(3)
C20 C19 H19A 117.7
C18 C19 H19A 117.7
C20 C19 H19B 117.7
C18 C19 H19B 117.7
H19A C19 H19B 114.8
C19 C20 C18 59.7(3)
C19 C20 H20A 117.8
C18 C20 H20A 117.8
C19 C20 H20B 117.8
C18 C20 H20B 117.8
H20A C20 H20B 114.9

loop_
_geom_bond_atom_site_label_1
_geom_bond_atom_site_label_2
_geom_bond_distance
Zn1 O1 1.901(2)
Zn1 O2 1.902(2)
Zn1 N1 2.024(3)
Zn1 N2 2.038(3)
Br1 C3 1.898(4)
Br2 C5 1.897(3)
Br3 C13 1.890(4)
Br4 C15 1.898(3)
O1 C2 1.296(4)
O2 C12 1.293(4)
N1 C7 1.281(4)
N1 C8 1.447(4)
N2 C17 1.274(4)
N2 C18 1.443(5)
C1 C2 1.415(5)
C1 C6 1.416(5)
C1 C7 1.453(5)
C2 C3 1.419(5)
C3 C4 1.366(5)
C4 C5 1.378(5)
C4 H4 0.9300
C5 C6 1.360(5)
C6 H6 0.9300
C7 H7 0.9300
C8 C9 1.483(5)
C8 C10 1.486(5)
C8 H8 0.9800
C9 C10 1.477(6)
C9 H9A 0.9700
C9 H9B 0.9700
C10 H10A 0.9700
C10 H10B 0.9700
C11 C16 1.399(5)
C11 C12 1.423(5)
C11 C17 1.459(5)
C12 C13 1.416(5)
C13 C14 1.378(5)
C14 C15 1.375(5)
C14 H14 0.9300
C15 C16 1.369(5)
C16 H16 0.9300
C17 H17 0.9300
C18 C19 1.473(5)
C18 C20 1.493(5)
C18 H18 0.9800
C19 C20 1.465(6)
C19 H19A 0.9700
C19 H19B 0.9700
C20 H20A 0.9700
C20 H20B 0.9700
